data_7119126
loop_
_publ_author_name
'Katsuya Mutoh'
'Yoichi Kobayashi'
'Yasukazu Hirao'
'Takashi Kubo'
'Jiro Abe'

_publ_section_title
;
 Stealth fast photoswitching of negative photochromic naphthalene-bridged
 phenoxyl-imidazolyl radical complexes
;
_journal_name_full Chem.Commun.
_journal_page_first 6797
_journal_volume 52
_journal_year 2016
_chemical_formula_sum 'C31 H20 N2 O3'
_chemical_formula_weight 468.49
_chemical_name_systematic 'by-product 1'
_space_group_crystal_system monoclinic
_space_group_IT_number 14
_space_group_name_Hall '-P 2yn'
_space_group_name_H-M_alt 'P 1 21/n 1'
_symmetry_space_group_name_Hall '-P 2yn'
_symmetry_space_group_name_H-M 'P 1 21/n 1'
_atom_sites_solution_hydrogens geom
_atom_sites_solution_primary direct
_atom_sites_solution_secondary difmap
_audit_update_record
;
2016-02-18 deposited with the CCDC.
2016-04-20 downloaded from the CCDC.
;
_cell_angle_alpha 90
_cell_angle_beta 101.1402(17)
_cell_angle_gamma 90
_cell_formula_units_Z 4
_cell_length_a 10.4123(13)
_cell_length_b 10.6141(13)
_cell_length_c 22.372(3)
_cell_measurement_reflns_used 4504
_cell_measurement_temperature 90.0
_cell_measurement_theta_max 25.2922
_cell_measurement_theta_min 2.6696
_cell_volume 2425.9(5)
_computing_cell_refinement 'SAINT V8.32B (Bruker AXS Inc., 2013)'
_computing_data_collection 'Bruker SMART APEXII'
_computing_data_reduction 'SAINT V8.32B (Bruker AXS Inc., 2013)'
_computing_molecular_graphics 'XSHELL V6.3.1 (Bruker AXS)'
_computing_publication_material 'Generate Report (Bruker AXS)'
_computing_structure_refinement 'SHELXL-2013 (Sheldrick, 2013)'
_diffrn_ambient_temperature 90.0
_diffrn_detector_area_resol_mean 8.3333
_diffrn_measured_fraction_theta_full 0.994
_diffrn_measured_fraction_theta_max 0.994
_diffrn_measurement_device_type 'Bruker D8 goniometer'
_diffrn_measurement_method 'omega scans'
_diffrn_radiation_monochromator graphite
_diffrn_radiation_type MoK\a
_diffrn_radiation_wavelength 0.71073
_diffrn_reflns_av_R_equivalents 0.0208
_diffrn_reflns_limit_h_max 12
_diffrn_reflns_limit_h_min -12
_diffrn_reflns_limit_k_max 12
_diffrn_reflns_limit_k_min -12
_diffrn_reflns_limit_l_max 18
_diffrn_reflns_limit_l_min -26
_diffrn_reflns_number 11645
_diffrn_reflns_theta_full 25.40
_diffrn_reflns_theta_max 25.40
_diffrn_reflns_theta_min 1.86
_diffrn_source 'sealed tube'
_exptl_absorpt_coefficient_mu 0.083
_exptl_absorpt_correction_T_max 0.10
_exptl_absorpt_correction_T_min 0.10
_exptl_absorpt_correction_type empirical
_exptl_absorpt_process_details 'SADABS Sheldrick 1996'
_exptl_crystal_colour yellow
_exptl_crystal_density_diffrn 1.283
_exptl_crystal_density_method 'not measured'
_exptl_crystal_description block
_exptl_crystal_F_000 976
_exptl_crystal_recrystallization_method 'Re-crystallisation from solvent: '
_exptl_crystal_size_max 600.000
_exptl_crystal_size_mid 200.000
_exptl_crystal_size_min 50.000
_refine_diff_density_max 0.221
_refine_diff_density_min -0.195
_refine_ls_extinction_method none
_refine_ls_goodness_of_fit_ref 0.997
_refine_ls_hydrogen_treatment mixed
_refine_ls_matrix_type full
_refine_ls_number_parameters 405
_refine_ls_number_reflns 4436
_refine_ls_number_restraints 0
_refine_ls_restrained_S_all 0.997
_refine_ls_R_factor_all 0.0454
_refine_ls_R_factor_gt 0.0341
_refine_ls_shift/su_max 0.000
_refine_ls_shift/su_mean 0.000
_refine_ls_structure_factor_coef Fsqd
_refine_ls_weighting_details 'w=1/[\s^2^(Fo^2^)+(0.0303P)^2^+0.9079P] where P=(Fo^2^+2Fc^2^)/3'
_refine_ls_weighting_scheme calc
_refine_ls_wR_factor_gt 0.0748
_refine_ls_wR_factor_ref 0.0800
_reflns_number_gt 3603
_reflns_number_total 4436
_reflns_threshold_expression 'I > 2\s(I)'
_cod_data_source_file c6cc01534d2.cif
_cod_data_source_block Ib
_cod_database_code 7119126

loop_
_space_group_symop_operation_xyz
'x, y, z'
'-x+1/2, y+1/2, -z+1/2'
'-x, -y, -z'
'x-1/2, -y-1/2, z-1/2'

loop_
_atom_site_type_symbol
_atom_site_label
_atom_site_fract_x
_atom_site_fract_y
_atom_site_fract_z
_atom_site_U_iso_or_equiv
_atom_site_adp_type
_atom_site_calc_flag
_atom_site_refinement_flags_adp
_atom_site_refinement_flags_occupancy
_atom_site_refinement_flags_posn
_atom_site_occupancy
_atom_site_disorder_assembly
_atom_site_disorder_group
N N3 0.86251(10) 0.18461(9) 0.13742(5) 0.0177(2) Uani d . . . 1 . .
O O2 0.87894(10) 0.24510(9) 0.23680(4) 0.0305(2) Uani d . . . 1 . .
O O3 0.83902(9) -0.02781(9) 0.12758(4) 0.0291(2) Uani d . . . 1 . .
N N4 0.64659(10) 0.22549(10) 0.09890(5) 0.0195(2) Uani d . . . 1 . .
C C5 0.78640(12) 0.17893(11) 0.02494(6) 0.0182(3) Uani d . . . 1 . .
O O1 0.15599(10) 0.33347(12) 0.07244(5) 0.0456(3) Uani d . . . 1 . .
C C7 0.90948(13) 0.15334(12) 0.01490(6) 0.0217(3) Uani d . . . 1 . .
C C8 0.68028(13) 0.19403(13) -0.02504(6) 0.0228(3) Uani d . . . 1 . .
C C9 0.55405(13) 0.22341(15) -0.01535(6) 0.0297(3) Uani d . . . 1 . .
C C10 0.90043(12) 0.05999(12) 0.15358(6) 0.0209(3) Uani d . . . 1 . .
C C11 0.93158(14) 0.14054(13) -0.04499(6) 0.0256(3) Uani d . . . 1 . .
C C12 0.90440(12) 0.44792(12) 0.11094(6) 0.0215(3) Uani d . . . 1 . .
C C13 0.70287(14) 0.18043(14) -0.08555(6) 0.0294(3) Uani d . . . 1 . .
C C14 0.75599(12) 0.19698(11) 0.08568(5) 0.0172(3) Uani d . . . 1 . .
C C15 0.86911(12) 0.27741(12) 0.18421(6) 0.0200(3) Uani d . . . 1 . .
C C16 1.02251(13) 0.04220(12) 0.19993(6) 0.0229(3) Uani d . . . 1 . .
C C17 0.86843(12) 0.41082(12) 0.16510(6) 0.0205(3) Uani d . . . 1 . .
C C18 0.83159(14) 0.15379(14) -0.09368(6) 0.0281(3) Uani d . . . 1 . .
C C19 1.02804(15) -0.05958(14) 0.23947(6) 0.0297(3) Uani d . . . 1 . .
C C20 0.48500(13) 0.37580(14) 0.05555(6) 0.0254(3) Uani d . . . 1 . .
C C21 0.83911(14) 0.50147(14) 0.20568(7) 0.0294(3) Uani d . . . 1 . .
C C39 0.91098(14) 0.57502(13) 0.09748(7) 0.0291(3) Uani d . . . 1 . .
C C23 0.36419(14) 0.40495(15) 0.06160(6) 0.0291(3) Uani d . . . 1 . .
C C24 0.26782(13) 0.30659(15) 0.06686(6) 0.0305(3) Uani d . . . 1 . .
C C25 0.53087(12) 0.24272(13) 0.04977(6) 0.0228(3) Uani d . . . 1 . .
C C26 0.43244(13) 0.14600(14) 0.06132(6) 0.0259(3) Uani d . . . 1 . .
C C27 0.88127(15) 0.66435(14) 0.13774(8) 0.0355(4) Uani d . . . 1 . .
C C28 0.31177(14) 0.17551(15) 0.06753(6) 0.0295(3) Uani d . . . 1 . .
C C29 1.13101(14) 0.11920(15) 0.20226(7) 0.0310(3) Uani d . . . 1 . .
C C31 0.84503(15) 0.62759(15) 0.19157(8) 0.0381(4) Uani d . . . 1 . .
C C32 0.59585(17) 0.1945(2) -0.13442(7) 0.0499(5) Uani d . . . 1 . .
C C33 1.24988(17) -0.00731(17) 0.28349(8) 0.0457(4) Uani d . . . 1 . .
C C34 1.24521(16) 0.09295(18) 0.24376(8) 0.0440(4) Uani d . . . 1 . .
C C35 0.47410(18) 0.2203(3) -0.12392(8) 0.0673(7) Uani d . . . 1 . .
C C36 0.45307(17) 0.2355(2) -0.06424(7) 0.0548(6) Uani d . . . 1 . .
H H6 0.9819(14) 0.1452(13) 0.0492(6) 0.024(4) Uiso d . . . 1 . .
H H16 0.9275(13) 0.3847(13) 0.0832(6) 0.022(4) Uiso d . . . 1 . .
H H12 0.5505(14) 0.4404(14) 0.0545(6) 0.030(4) Uiso d . . . 1 . .
H H17 0.9375(14) 0.5990(14) 0.0584(7) 0.033(4) Uiso d . . . 1 . .
H H7 1.0205(15) 0.1235(13) -0.0515(6) 0.028(4) Uiso d . . . 1 . .
H H14 0.2491(15) 0.1099(15) 0.0730(7) 0.037(4) Uiso d . . . 1 . .
H H1 1.1269(14) 0.1884(14) 0.1749(7) 0.031(4) Uiso d . . . 1 . .
H H8 0.8443(14) 0.1450(14) -0.1358(7) 0.033(4) Uiso d . . . 1 . .
H H20 0.8161(15) 0.4753(14) 0.2443(7) 0.035(4) Uiso d . . . 1 . .
H H13 0.4635(15) 0.0580(15) 0.0625(7) 0.034(4) Uiso d . . . 1 . .
H H5 0.9508(15) -0.1145(15) 0.2373(7) 0.036(4) Uiso d . . . 1 . .
H H15 0.3375(15) 0.4926(15) 0.0650(7) 0.033(4) Uiso d . . . 1 . .
H H18 0.8849(16) 0.7551(17) 0.1277(7) 0.045(5) Uiso d . . . 1 . .
H H2 1.3211(18) 0.1476(17) 0.2458(8) 0.054(5) Uiso d . . . 1 . .
H H19 0.8229(16) 0.6905(16) 0.2202(8) 0.047(5) Uiso d . . . 1 . .
H H9 0.6112(17) 0.1844(16) -0.1746(8) 0.051(5) Uiso d . . . 1 . .
H H3 1.3300(18) -0.0245(17) 0.3133(8) 0.058(5) Uiso d . . . 1 . .
H H4 1.1436(16) -0.1568(17) 0.3092(8) 0.051(5) Uiso d . . . 1 . .
H H10 0.402(2) 0.230(2) -0.1569(10) 0.078(7) Uiso d . . . 1 . .
H H11 0.366(2) 0.2556(19) -0.0576(9) 0.063(6) Uiso d . . . 1 . .
C C38 1.14180(17) -0.08289(16) 0.28162(7) 0.0393(4) Uani d . . . 1 . .

loop_
_atom_site_aniso_label
_atom_site_aniso_U_11
_atom_site_aniso_U_22
_atom_site_aniso_U_33
_atom_site_aniso_U_12
_atom_site_aniso_U_13
_atom_site_aniso_U_23
N3 0.0179(5) 0.0184(5) 0.0157(5) 0.0009(4) 0.0006(4) 0.0006(4)
O2 0.0405(6) 0.0336(6) 0.0173(5) 0.0060(5) 0.0053(4) 0.0014(4)
O3 0.0334(6) 0.0207(5) 0.0304(5) -0.0020(4) -0.0013(4) 0.0004(4)
N4 0.0180(6) 0.0231(6) 0.0170(5) -0.0001(4) 0.0022(4) 0.0012(4)
C5 0.0207(6) 0.0159(6) 0.0185(6) -0.0023(5) 0.0046(5) 0.0000(5)
O1 0.0191(6) 0.0643(8) 0.0545(7) 0.0020(5) 0.0097(5) -0.0147(6)
C7 0.0214(7) 0.0206(7) 0.0232(7) -0.0005(5) 0.0043(6) -0.0005(5)
C8 0.0237(7) 0.0268(7) 0.0175(7) -0.0006(6) 0.0032(5) 0.0003(5)
C9 0.0232(7) 0.0476(9) 0.0180(7) 0.0035(7) 0.0030(5) 0.0002(6)
C10 0.0238(7) 0.0215(7) 0.0184(6) 0.0014(6) 0.0065(5) 0.0012(5)
C11 0.0266(7) 0.0247(7) 0.0287(7) -0.0006(6) 0.0131(6) -0.0013(6)
C12 0.0164(6) 0.0218(7) 0.0252(7) 0.0003(5) 0.0015(5) -0.0021(6)
C13 0.0323(8) 0.0384(8) 0.0181(7) 0.0006(7) 0.0060(6) 0.0000(6)
C14 0.0188(6) 0.0151(6) 0.0169(6) -0.0032(5) 0.0013(5) 0.0011(5)
C15 0.0148(6) 0.0266(7) 0.0184(7) 0.0009(5) 0.0025(5) -0.0018(5)
C16 0.0244(7) 0.0253(7) 0.0185(6) 0.0069(6) 0.0030(5) 0.0005(5)
C17 0.0136(6) 0.0230(7) 0.0235(7) 0.0000(5) 0.0002(5) -0.0030(5)
C18 0.0357(8) 0.0307(8) 0.0212(7) -0.0009(6) 0.0138(6) -0.0012(6)
C19 0.0363(8) 0.0284(8) 0.0236(7) 0.0072(7) 0.0038(6) 0.0018(6)
C20 0.0217(7) 0.0323(8) 0.0213(7) 0.0000(6) 0.0020(5) 0.0073(6)
C21 0.0268(8) 0.0291(8) 0.0343(8) -0.0008(6) 0.0111(6) -0.0077(6)
C39 0.0253(7) 0.0258(8) 0.0360(8) -0.0013(6) 0.0052(6) 0.0039(6)
C23 0.0258(8) 0.0334(8) 0.0274(7) 0.0060(6) 0.0034(6) 0.0026(6)
C24 0.0184(7) 0.0500(9) 0.0223(7) -0.0001(7) 0.0019(5) -0.0056(6)
C25 0.0167(6) 0.0343(8) 0.0167(6) 0.0014(6) 0.0015(5) 0.0006(6)
C26 0.0236(7) 0.0308(8) 0.0221(7) -0.0027(6) 0.0011(5) -0.0048(6)
C27 0.0298(8) 0.0212(8) 0.0561(10) 0.0021(6) 0.0103(7) 0.0005(7)
C28 0.0218(7) 0.0387(9) 0.0279(8) -0.0090(7) 0.0046(6) -0.0049(6)
C29 0.0249(8) 0.0357(8) 0.0315(8) 0.0047(6) 0.0031(6) 0.0052(7)
C31 0.0362(9) 0.0261(8) 0.0564(10) 0.0006(7) 0.0202(8) -0.0132(7)
C32 0.0432(10) 0.0919(15) 0.0144(8) 0.0092(10) 0.0051(7) 0.0000(8)
C33 0.0369(9) 0.0540(11) 0.0388(9) 0.0156(8) -0.0112(7) 0.0038(8)
C34 0.0256(8) 0.0528(11) 0.0491(10) 0.0031(8) -0.0037(7) 0.0039(9)
C35 0.0356(10) 0.144(2) 0.0182(8) 0.0211(12) -0.0041(7) 0.0001(11)
C36 0.0277(9) 0.1129(17) 0.0219(8) 0.0168(10) 0.0002(7) -0.0002(9)
C38 0.0486(10) 0.0386(9) 0.0272(8) 0.0143(8) -0.0018(7) 0.0061(7)

loop_
_atom_type_symbol
_atom_type_description
_atom_type_scat_dispersion_real
_atom_type_scat_dispersion_imag
_atom_type_scat_source
C C 0.0033 0.0016 'International Tables Vol C Tables 4.2.6.8 and 6.1.1.4'
H H 0.0000 0.0000 'International Tables Vol C Tables 4.2.6.8 and 6.1.1.4'
N N 0.0061 0.0033 'International Tables Vol C Tables 4.2.6.8 and 6.1.1.4'
O O 0.0106 0.0060 'International Tables Vol C Tables 4.2.6.8 and 6.1.1.4'

loop_
_geom_angle_atom_site_label_1
_geom_angle_atom_site_label_2
_geom_angle_atom_site_label_3
_geom_angle_site_symmetry_1
_geom_angle_site_symmetry_3
_geom_angle
C10 N3 C15 . . 119.22(10)
C10 N3 C14 . . 115.13(10)
C15 N3 C14 . . 116.40(10)
C14 N4 C25 . . 119.79(10)
C7 C5 C8 . . 120.19(12)
C7 C5 C14 . . 123.65(11)
C8 C5 C14 . . 116.12(11)
C5 C7 C11 . . 120.31(12)
C5 C7 H6 . . 119.7(8)
C11 C7 H6 . . 119.9(8)
C9 C8 C13 . . 119.93(12)
C9 C8 C5 . . 120.73(12)
C13 C8 C5 . . 119.34(12)
C36 C9 C8 . . 119.57(13)
C36 C9 C25 . . 120.55(13)
C8 C9 C25 . . 119.88(11)
O3 C10 N3 . . 120.21(11)
O3 C10 C16 . . 122.43(12)
N3 C10 C16 . . 117.22(11)
C18 C11 C7 . . 120.72(13)
C18 C11 H7 . . 119.9(8)
C7 C11 H7 . . 119.4(8)
C39 C12 C17 . . 119.80(13)
C39 C12 H16 . . 120.2(8)
C17 C12 H16 . . 120.0(8)
C32 C13 C18 . . 123.20(13)
C32 C13 C8 . . 118.35(13)
C18 C13 C8 . . 118.44(12)
N4 C14 N3 . . 114.83(11)
N4 C14 C5 . . 127.74(11)
N3 C14 C5 . . 117.41(10)
O2 C15 N3 . . 119.97(12)
O2 C15 C17 . . 123.16(12)
N3 C15 C17 . . 116.82(11)
C29 C16 C19 . . 120.04(13)
C29 C16 C10 . . 122.07(12)
C19 C16 C10 . . 117.80(12)
C12 C17 C21 . . 120.01(13)
C12 C17 C15 . . 122.37(12)
C21 C17 C15 . . 117.46(12)
C11 C18 C13 . . 120.99(13)
C11 C18 H8 . . 122.3(9)
C13 C18 H8 . . 116.7(9)
C38 C19 C16 . . 119.76(15)
C38 C19 H5 . . 120.6(9)
C16 C19 H5 . . 119.6(9)
C23 C20 C25 . . 123.39(14)
C23 C20 H12 . . 121.4(9)
C25 C20 H12 . . 115.2(9)
C31 C21 C17 . . 119.65(14)
C31 C21 H20 . . 120.4(9)
C17 C21 H20 . . 119.9(9)
C27 C39 C12 . . 119.91(14)
C27 C39 H17 . . 121.9(9)
C12 C39 H17 . . 118.1(9)
C20 C23 C24 . . 121.21(14)
C20 C23 H15 . . 121.2(9)
C24 C23 H15 . . 117.5(9)
O1 C24 C28 . . 121.35(14)
O1 C24 C23 . . 121.26(14)
C28 C24 C23 . . 117.35(12)
N4 C25 C20 . . 106.21(10)
N4 C25 C26 . . 105.78(10)
C20 C25 C26 . . 112.76(11)
N4 C25 C9 . . 115.73(10)
C20 C25 C9 . . 108.51(11)
C26 C25 C9 . . 107.96(11)
C28 C26 C25 . . 123.06(14)
C28 C26 H13 . . 122.1(9)
C25 C26 H13 . . 114.8(9)
C39 C27 C31 . . 120.37(14)
C39 C27 H18 . . 119.7(10)
C31 C27 H18 . . 119.9(10)
C26 C28 C24 . . 121.56(14)
C26 C28 H14 . . 120.8(9)
C24 C28 H14 . . 117.6(9)
C16 C29 C34 . . 119.54(15)
C16 C29 H1 . . 119.7(9)
C34 C29 H1 . . 120.8(9)
C21 C31 C27 . . 120.25(14)
C21 C31 H19 . . 119.0(10)
C27 C31 H19 . . 120.8(10)
C35 C32 C13 . . 120.69(14)
C35 C32 H9 . . 121.3(11)
C13 C32 H9 . . 118.1(11)
C38 C33 C34 . . 120.18(15)
C38 C33 H3 . . 119.7(11)
C34 C33 H3 . . 120.1(11)
C33 C34 C29 . . 120.27(17)
C33 C34 H2 . . 120.1(11)
C29 C34 H2 . . 119.6(11)
C32 C35 C36 . . 120.61(15)
C32 C35 H10 . . 120.6(13)
C36 C35 H10 . . 118.8(13)
C9 C36 C35 . . 120.83(16)
C9 C36 H11 . . 119.6(11)
C35 C36 H11 . . 119.5(11)
C33 C38 C19 . . 120.19(15)
C33 C38 H4 . . 121.5(10)
C19 C38 H4 . . 118.3(10)

loop_
_geom_bond_atom_site_label_1
_geom_bond_atom_site_label_2
_geom_bond_site_symmetry_2
_geom_bond_distance
N3 C10 . 1.4075(16)
N3 C15 . 1.4293(16)
N3 C14 . 1.4461(15)
O2 C15 . 1.2107(15)
O3 C10 . 1.2132(15)
N4 C14 . 1.2675(16)
N4 C25 . 1.4769(15)
C5 C7 . 1.3703(18)
C5 C8 . 1.4211(17)
C5 C14 . 1.4662(17)
O1 C24 . 1.2284(17)
C7 C11 . 1.4092(19)
C7 H6 . 0.970(14)
C8 C9 . 1.4078(19)
C8 C13 . 1.4256(18)
C9 C36 . 1.369(2)
C9 C25 . 1.5358(18)
C10 C16 . 1.4891(17)
C11 C18 . 1.361(2)
C11 H7 . 0.982(15)
C12 C39 . 1.3869(19)
C12 C17 . 1.3923(19)
C12 H16 . 0.976(14)
C13 C32 . 1.410(2)
C13 C18 . 1.415(2)
C15 C17 . 1.4788(18)
C16 C29 . 1.387(2)
C16 C19 . 1.3904(19)
C17 C21 . 1.3966(19)
C18 H8 . 0.981(15)
C19 C38 . 1.386(2)
C19 H5 . 0.986(16)
C20 C23 . 1.328(2)
C20 C25 . 1.505(2)
C20 H12 . 0.971(15)
C21 C31 . 1.380(2)
C21 H20 . 0.980(16)
C39 C27 . 1.383(2)
C39 H17 . 1.000(16)
C23 C24 . 1.468(2)
C23 H15 . 0.978(16)
C24 C28 . 1.464(2)
C25 C26 . 1.5078(19)
C26 C28 . 1.328(2)
C26 H13 . 0.987(16)
C27 C31 . 1.386(2)
C27 H18 . 0.992(18)
C28 H14 . 0.978(16)
C29 C34 . 1.388(2)
C29 H1 . 0.952(15)
C31 H19 . 0.982(18)
C32 C35 . 1.361(2)
C32 H9 . 0.949(18)
C33 C38 . 1.376(2)
C33 C34 . 1.381(3)
C33 H3 . 0.979(19)
C34 H2 . 0.974(19)
C35 C36 . 1.403(2)
C35 H10 . 0.95(2)
C36 H11 . 0.97(2)
C38 H4 . 0.996(18)
